data_1520720
loop_
_publ_author_name
'Wang, Li-Jun'
'Xiong, Juan'
'Liu, Shu-Ting'
'Pan, Li-Long'
'Yang, Guo-Xun'
'Hu, Jin-Feng'

_publ_section_title
;
 ent-Abietane-Type and Related Seco-/Nor-diterpenoids from the Rare
 Chloranthaceae Plant Chloranthus sessilifolius and Their
 Antineuroinflammatory Activities.
;
_journal_issue 7
_journal_name_full 'Journal of natural products'
_journal_page_first 1635
_journal_page_last 1646
_journal_paper_doi 10.1021/acs.jnatprod.5b00195
_journal_volume 78
_journal_year 2015
_chemical_absolute_configuration ad
_chemical_formula_sum 'C21 H31 Cl3 O2'
_chemical_formula_weight 421.81
_chemical_name_systematic
; 
 ? 
;
_space_group_crystal_system monoclinic
_space_group_IT_number 5
_space_group_name_Hall 'C 2y'
_space_group_name_H-M_alt 'C 1 2 1'
_symmetry_space_group_name_Hall 'C 2y'
_symmetry_space_group_name_H-M 'C 1 2 1'
_atom_sites_solution_hydrogens geom
_audit_creation_method SHELXL-2013
_cell_angle_alpha 90
_cell_angle_beta 124.0270(10)
_cell_angle_gamma 90
_cell_formula_units_Z 8
_cell_length_a 22.6971(4)
_cell_length_b 11.6034(2)
_cell_length_c 19.6097(6)
_cell_measurement_reflns_used 9939
_cell_measurement_temperature 140(2)
_cell_measurement_theta_max 69.12
_cell_measurement_theta_min 3.90
_cell_volume 4280.19(18)
_computing_cell_refinement 'Bruker SAINT'
_computing_data_collection 'Bruker APEX2'
_computing_data_reduction 'Bruker SAINT'
_computing_molecular_graphics 'Bruker SHELXTL'
_computing_publication_material 'Bruker SHELXTL'
_computing_structure_refinement 'SHELXL-2013 (Sheldrick, 2013)'
_computing_structure_solution 'SHELXS-97 (Sheldrick, 2008)'
_diffrn_ambient_temperature 140(2)
_diffrn_measured_fraction_theta_full 0.995
_diffrn_measured_fraction_theta_max 0.980
_diffrn_measurement_device_type 'Bruker APEX-II CCD'
_diffrn_measurement_method '\f and \w scans'
_diffrn_radiation_type CuK\a
_diffrn_radiation_wavelength 1.54178
_diffrn_reflns_av_R_equivalents 0.0377
_diffrn_reflns_av_unetI/netI 0.0595
_diffrn_reflns_laue_measured_fraction_full 0.995
_diffrn_reflns_laue_measured_fraction_max 0.980
_diffrn_reflns_limit_h_max 26
_diffrn_reflns_limit_h_min -27
_diffrn_reflns_limit_k_max 14
_diffrn_reflns_limit_k_min -13
_diffrn_reflns_limit_l_max 23
_diffrn_reflns_limit_l_min -21
_diffrn_reflns_number 15632
_diffrn_reflns_point_group_measured_fraction_full 0.815
_diffrn_reflns_point_group_measured_fraction_max 0.798
_diffrn_reflns_theta_full 67.679
_diffrn_reflns_theta_max 69.507
_diffrn_reflns_theta_min 2.719
_exptl_absorpt_coefficient_mu 3.969
_exptl_absorpt_correction_T_max 0.7532
_exptl_absorpt_correction_T_min 0.3418
_exptl_absorpt_correction_type multi-scan
_exptl_absorpt_process_details sadabs
_exptl_crystal_colour colourless
_exptl_crystal_density_diffrn 1.309
_exptl_crystal_description PLATE
_exptl_crystal_F_000 1792
_exptl_crystal_size_max 0.250
_exptl_crystal_size_mid 0.160
_exptl_crystal_size_min 0.020
_refine_diff_density_max 0.569
_refine_diff_density_min -0.526
_refine_diff_density_rms 0.059
_refine_ls_abs_structure_details
; 
 Flack x determined using 2112 quotients [(I+)-(I-)]/[(I+)+(I-)] 
 (Parsons and Flack (2004), Acta Cryst. A60, s61). 
;
_refine_ls_abs_structure_Flack 0.041(8)
_refine_ls_extinction_method none
_refine_ls_goodness_of_fit_ref 1.042
_refine_ls_hydrogen_treatment constr
_refine_ls_matrix_type full
_refine_ls_number_parameters 483
_refine_ls_number_reflns 6424
_refine_ls_number_restraints 2
_refine_ls_restrained_S_all 1.042
_refine_ls_R_factor_all 0.0425
_refine_ls_R_factor_gt 0.0417
_refine_ls_shift/su_max 0.000
_refine_ls_shift/su_mean 0.000
_refine_ls_structure_factor_coef Fsqd
_refine_ls_weighting_details 'w=1/[\s^2^(Fo^2^)+(0.0679P)^2^+2.1585P] where P=(Fo^2^+2Fc^2^)/3'
_refine_ls_weighting_scheme calc
_refine_ls_wR_factor_gt 0.1124
_refine_ls_wR_factor_ref 0.1133
_reflns_Friedel_coverage 0.547
_reflns_friedel_fraction_full 0.615
_reflns_friedel_fraction_max 0.596
_reflns_number_gt 6256
_reflns_number_total 6424
_reflns_threshold_expression 'I > 2\s(I)'
_cod_data_source_file np5b00195_si_005.cif
_cod_data_source_block DM14129
_cod_depositor_comments 'Adding full bibliography for 1520720--1520722.cif.'
_cod_original_cell_volume 4280.18(17)
_cod_database_code 1520720
_shelx_space_group_comment
; 
The symmetry employed for this shelxl refinement is uniquely defined 
by the following loop, which should always be used as a source of 
symmetry information in preference to the above space-group names. 
They are only intended as comments. 
;
_shelx_estimated_absorpt_t_min 0.437
_shelx_estimated_absorpt_t_max 0.925
_shelxl_version_number 2013-4

loop_
_space_group_symop_operation_xyz
'x, y, z'
'-x, y, -z'
'x+1/2, y+1/2, z'
'-x+1/2, y+1/2, -z'

loop_
_atom_site_label
_atom_site_type_symbol
_atom_site_fract_x
_atom_site_fract_y
_atom_site_fract_z
_atom_site_U_iso_or_equiv
_atom_site_adp_type
_atom_site_occupancy
_atom_site_site_symmetry_order
_atom_site_calc_flag
_atom_site_refinement_flags_posn
_atom_site_refinement_flags_adp
O1 O 0.08713(14) -0.0469(3) 0.21189(18) 0.0347(6) Uani 1 1 d . .
H1 H 0.0711 0.0088 0.2240 0.052 Uiso 1 1 calc R U
O2 O 0.50712(13) 0.2643(2) 0.20176(15) 0.0302(5) Uani 1 1 d . .
H2 H 0.5358 0.3043 0.1976 0.045 Uiso 1 1 calc R U
O1A O 0.43376(14) 0.4231(3) 0.22905(19) 0.0401(6) Uani 1 1 d . .
H1A H 0.4688 0.4182 0.2781 0.060 Uiso 1 1 calc DR U
O2A O 0.01605(12) 0.1144(2) 0.24779(13) 0.0235(5) Uani 1 1 d . .
H2A H -0.0163 0.0728 0.2431 0.035 Uiso 1 1 calc R U
C1 C 0.17701(15) 0.0107(3) 0.10187(18) 0.0214(6) Uani 1 1 d . .
H1B H 0.1785 0.0958 0.1061 0.026 Uiso 1 1 calc R U
H1C H 0.1622 -0.0097 0.0454 0.026 Uiso 1 1 calc R U
C2 C 0.12198(16) -0.0357(3) 0.11680(19) 0.0243(7) Uani 1 1 d . .
H2B H 0.0749 -0.0019 0.0760 0.029 Uiso 1 1 calc R U
H2C H 0.1182 -0.1204 0.1093 0.029 Uiso 1 1 calc R U
C3 C 0.14246(17) -0.0068(3) 0.2027(2) 0.0246(7) Uani 1 1 d . .
H3 H 0.1447 0.0791 0.2081 0.030 Uiso 1 1 calc R U
C4 C 0.21553(17) -0.0551(3) 0.27129(19) 0.0238(7) Uani 1 1 d . .
C5 C 0.27082(15) -0.0161(3) 0.25245(18) 0.0198(6) Uani 1 1 d . .
H5 H 0.2731 0.0696 0.2584 0.024 Uiso 1 1 calc R U
C6 C 0.34701(17) -0.0577(3) 0.31649(19) 0.0265(7) Uani 1 1 d . .
H6A H 0.3568 -0.0529 0.3723 0.032 Uiso 1 1 calc R U
H6B H 0.3523 -0.1391 0.3056 0.032 Uiso 1 1 calc R U
C7 C 0.39958(16) 0.0171(3) 0.31177(19) 0.0273(7) Uani 1 1 d . .
H7A H 0.4060 0.0904 0.3410 0.033 Uiso 1 1 calc R U
H7B H 0.4462 -0.0226 0.3408 0.033 Uiso 1 1 calc R U
C8 C 0.37729(17) 0.0441(3) 0.22509(19) 0.0212(6) Uani 1 1 d . .
C9 C 0.30820(16) 0.0235(3) 0.15622(18) 0.0190(6) Uani 1 1 d . .
C10 C 0.25210(15) -0.0381(3) 0.16398(18) 0.0192(6) Uani 1 1 d . .
C11 C 0.29317(17) 0.0555(3) 0.07960(19) 0.0256(7) Uani 1 1 d . .
H11 H 0.2469 0.0412 0.0321 0.031 Uiso 1 1 calc R U
C12 C 0.34309(18) 0.1072(3) 0.06981(19) 0.0269(7) Uani 1 1 d . .
H12 H 0.3305 0.1277 0.0163 0.032 Uiso 1 1 calc R U
C13 C 0.41171(16) 0.1295(3) 0.13805(19) 0.0219(6) Uani 1 1 d . .
C14 C 0.42719(16) 0.0948(3) 0.21398(19) 0.0219(6) Uani 1 1 d . .
H14 H 0.4742 0.1061 0.2609 0.026 Uiso 1 1 calc R U
C15 C 0.46925(16) 0.1870(3) 0.13200(19) 0.0236(6) Uani 1 1 d . .
C16 C 0.4388(2) 0.2573(4) 0.0535(2) 0.0348(8) Uani 1 1 d . .
H16A H 0.4035 0.3117 0.0482 0.052 Uiso 1 1 calc R U
H16B H 0.4162 0.2055 0.0059 0.052 Uiso 1 1 calc R U
H16C H 0.4772 0.3000 0.0560 0.052 Uiso 1 1 calc R U
C17 C 0.5217(2) 0.0974(3) 0.1397(3) 0.0374(8) Uani 1 1 d . .
H17A H 0.5588 0.1358 0.1369 0.056 Uiso 1 1 calc R U
H17B H 0.4967 0.0417 0.0947 0.056 Uiso 1 1 calc R U
H17C H 0.5436 0.0573 0.1925 0.056 Uiso 1 1 calc R U
C19 C 0.2349(2) 0.0027(4) 0.3524(2) 0.0344(8) Uani 1 1 d . .
H19A H 0.2452 0.0844 0.3514 0.052 Uiso 1 1 calc R U
H19B H 0.2768 -0.0352 0.3989 0.052 Uiso 1 1 calc R U
H19C H 0.1948 -0.0046 0.3581 0.052 Uiso 1 1 calc R U
C18 C 0.21209(19) -0.1853(3) 0.2805(2) 0.0317(8) Uani 1 1 d . .
H18A H 0.1843 -0.2015 0.3037 0.048 Uiso 1 1 calc R U
H18B H 0.2603 -0.2157 0.3173 0.048 Uiso 1 1 calc R U
H18C H 0.1894 -0.2221 0.2265 0.048 Uiso 1 1 calc R U
C20 C 0.25329(17) -0.1660(3) 0.1426(2) 0.0255(6) Uani 1 1 d . .
H20A H 0.2127 -0.2063 0.1366 0.038 Uiso 1 1 calc R U
H20B H 0.2976 -0.2019 0.1869 0.038 Uiso 1 1 calc R U
H20C H 0.2504 -0.1708 0.0909 0.038 Uiso 1 1 calc R U
C1S C 0.9113(2) 0.7304(4) 0.5942(2) 0.0362(8) Uani 1 1 d . .
H1S H 0.9592 0.7433 0.6460 0.043 Uiso 1 1 calc R U
C2S C 0.60053(19) 0.7091(4) 0.4387(2) 0.0343(8) Uani 1 1 d . .
H2S H 0.5726 0.6805 0.3806 0.041 Uiso 1 1 calc R U
C1A C 0.23947(17) 0.3526(3) 0.12818(19) 0.0248(6) Uani 1 1 d . .
H1A1 H 0.2453 0.2686 0.1389 0.030 Uiso 1 1 calc R U
H1A2 H 0.1979 0.3645 0.0711 0.030 Uiso 1 1 calc R U
C2A C 0.30593(18) 0.4005(3) 0.1364(2) 0.0280(7) Uani 1 1 d . .
H2A1 H 0.3132 0.3606 0.0970 0.034 Uiso 1 1 calc R U
H2A2 H 0.2992 0.4836 0.1225 0.034 Uiso 1 1 calc R U
C3A C 0.37086(17) 0.3841(3) 0.2231(2) 0.0252(7) Uani 1 1 d . .
H3A H 0.3764 0.2994 0.2345 0.030 Uiso 1 1 calc R U
C4A C 0.36500(16) 0.4414(3) 0.28951(19) 0.0223(6) Uani 1 1 d . .
C5A C 0.29412(15) 0.4003(3) 0.27667(17) 0.0194(6) Uani 1 1 d . .
H5A H 0.3006 0.3156 0.2881 0.023 Uiso 1 1 calc R U
C6A C 0.28115(16) 0.4496(3) 0.33976(18) 0.0241(7) Uani 1 1 d . .
H6A1 H 0.3266 0.4536 0.3946 0.029 Uiso 1 1 calc R U
H6A2 H 0.2615 0.5285 0.3235 0.029 Uiso 1 1 calc R U
C7A C 0.22900(17) 0.3721(3) 0.34375(18) 0.0270(7) Uani 1 1 d . .
H7A1 H 0.2543 0.3020 0.3756 0.032 Uiso 1 1 calc R U
H7A2 H 0.2116 0.4131 0.3735 0.032 Uiso 1 1 calc R U
C8A C 0.16577(15) 0.3366(3) 0.25956(17) 0.0200(6) Uani 1 1 d . .
C9A C 0.16443(15) 0.3505(3) 0.18786(17) 0.0185(6) Uani 1 1 d . .
C10A C 0.22528(15) 0.4107(3) 0.18838(17) 0.0180(6) Uani 1 1 d . .
C11A C 0.10342(16) 0.3143(3) 0.11390(18) 0.0215(6) Uani 1 1 d . .
H11A H 0.1011 0.3241 0.0643 0.026 Uiso 1 1 calc R U
C12A C 0.04627(16) 0.2646(3) 0.11024(17) 0.0228(6) Uani 1 1 d . .
H12A H 0.0059 0.2406 0.0586 0.027 Uiso 1 1 calc R U
C13A C 0.04719(15) 0.2494(3) 0.18117(18) 0.0189(6) Uani 1 1 d . .
C14A C 0.10777(16) 0.2870(3) 0.25496(18) 0.0216(6) Uani 1 1 d . .
H14A H 0.1095 0.2785 0.3042 0.026 Uiso 1 1 calc R U
C15A C -0.01467(16) 0.1975(3) 0.18098(18) 0.0214(6) Uani 1 1 d . .
C16A C -0.05152(17) 0.2912(3) 0.1985(2) 0.0300(7) Uani 1 1 d . .
H16D H -0.0881 0.2563 0.2039 0.045 Uiso 1 1 calc R U
H16E H -0.0737 0.3468 0.1531 0.045 Uiso 1 1 calc R U
H16F H -0.0165 0.3308 0.2498 0.045 Uiso 1 1 calc R U
C17A C -0.06811(17) 0.1350(4) 0.1009(2) 0.0327(8) Uani 1 1 d . .
H17D H -0.0435 0.0753 0.0904 0.049 Uiso 1 1 calc R U
H17E H -0.0902 0.1904 0.0553 0.049 Uiso 1 1 calc R U
H17F H -0.1049 0.0993 0.1054 0.049 Uiso 1 1 calc R U
C19A C 0.42768(17) 0.3978(4) 0.3734(2) 0.0324(8) Uani 1 1 d . .
H19D H 0.4240 0.3140 0.3766 0.049 Uiso 1 1 calc R U
H19E H 0.4265 0.4348 0.4175 0.049 Uiso 1 1 calc R U
H19F H 0.4725 0.4166 0.3796 0.049 Uiso 1 1 calc R U
C18A C 0.37171(17) 0.5733(3) 0.2882(2) 0.0252(7) Uani 1 1 d . .
H18D H 0.3534 0.6092 0.3179 0.038 Uiso 1 1 calc R U
H18E H 0.3442 0.6004 0.2311 0.038 Uiso 1 1 calc R U
H18F H 0.4218 0.5942 0.3146 0.038 Uiso 1 1 calc R U
C20A C 0.19948(17) 0.5348(3) 0.1590(2) 0.0251(6) Uani 1 1 d . .
H20D H 0.2342 0.5756 0.1531 0.038 Uiso 1 1 calc R U
H20E H 0.1944 0.5748 0.1994 0.038 Uiso 1 1 calc R U
H20F H 0.1535 0.5330 0.1058 0.038 Uiso 1 1 calc R U
Cl1 Cl 0.86679(6) 0.62618(10) 0.61396(6) 0.0473(2) Uani 1 1 d . .
Cl2 Cl 0.86557(6) 0.86194(10) 0.56466(6) 0.0494(3) Uani 1 1 d . .
Cl3 Cl 0.92366(6) 0.68025(12) 0.51831(7) 0.0524(3) Uani 1 1 d . .
Cl4 Cl 0.68995(5) 0.66913(12) 0.48553(7) 0.0530(3) Uani 1 1 d . .
Cl5 Cl 0.56723(7) 0.64546(17) 0.49069(8) 0.0739(5) Uani 1 1 d . .
Cl6 Cl 0.59450(7) 0.86004(11) 0.43730(7) 0.0598(3) Uani 1 1 d . .

loop_
_atom_site_aniso_label
_atom_site_aniso_U_11
_atom_site_aniso_U_22
_atom_site_aniso_U_33
_atom_site_aniso_U_23
_atom_site_aniso_U_13
_atom_site_aniso_U_12
O1 0.0283(12) 0.0356(15) 0.0518(15) 0.0007(12) 0.0296(12) -0.0040(11)
O2 0.0279(12) 0.0237(12) 0.0372(12) -0.0013(10) 0.0171(10) -0.0087(10)
O1A 0.0287(13) 0.0446(17) 0.0594(16) -0.0106(13) 0.0323(12) -0.0132(12)
O2A 0.0236(10) 0.0211(12) 0.0261(10) 0.0004(9) 0.0141(9) -0.0054(9)
C1 0.0175(14) 0.0187(15) 0.0235(13) 0.0018(11) 0.0087(11) -0.0008(12)
C2 0.0159(14) 0.0241(17) 0.0300(15) 0.0001(12) 0.0111(12) -0.0039(12)
C3 0.0203(15) 0.0193(15) 0.0391(17) -0.0009(13) 0.0196(13) -0.0029(12)
C4 0.0225(15) 0.0249(17) 0.0286(15) 0.0001(13) 0.0171(13) -0.0025(13)
C5 0.0180(14) 0.0181(15) 0.0236(14) 0.0024(11) 0.0120(12) 0.0003(11)
C6 0.0201(15) 0.0325(18) 0.0228(14) 0.0075(12) 0.0096(12) 0.0013(14)
C7 0.0181(14) 0.0343(19) 0.0236(14) 0.0025(13) 0.0081(11) -0.0020(14)
C8 0.0192(14) 0.0175(15) 0.0232(14) -0.0011(11) 0.0096(12) -0.0004(12)
C9 0.0185(14) 0.0149(14) 0.0234(14) -0.0009(11) 0.0116(11) 0.0003(12)
C10 0.0153(13) 0.0164(15) 0.0228(14) 0.0000(11) 0.0087(11) -0.0009(11)
C11 0.0176(14) 0.0324(19) 0.0225(14) -0.0022(12) 0.0085(11) -0.0034(13)
C12 0.0261(16) 0.0323(19) 0.0223(14) 0.0016(12) 0.0135(13) -0.0023(13)
C13 0.0200(14) 0.0196(14) 0.0290(14) -0.0025(12) 0.0156(12) -0.0010(12)
C14 0.0133(13) 0.0214(15) 0.0260(14) -0.0009(12) 0.0080(11) 0.0007(11)
C15 0.0238(14) 0.0202(15) 0.0311(15) -0.0016(13) 0.0180(12) -0.0022(13)
C16 0.0342(18) 0.039(2) 0.0353(17) 0.0041(15) 0.0223(15) -0.0093(16)
C17 0.0337(19) 0.0286(19) 0.063(2) -0.0036(17) 0.0352(18) 0.0006(16)
C19 0.0350(18) 0.040(2) 0.0346(17) -0.0043(16) 0.0235(15) -0.0047(16)
C18 0.0300(17) 0.0282(19) 0.0436(18) 0.0082(15) 0.0246(15) 0.0014(14)
C20 0.0234(15) 0.0201(16) 0.0364(16) -0.0031(13) 0.0189(13) 0.0008(12)
C1S 0.0320(18) 0.040(2) 0.0279(16) -0.0014(14) 0.0114(14) 0.0009(16)
C2S 0.0299(16) 0.046(2) 0.0259(15) 0.0007(15) 0.0149(13) -0.0038(16)
C1A 0.0244(14) 0.0266(16) 0.0291(14) -0.0060(13) 0.0185(12) -0.0061(13)
C2A 0.0304(17) 0.0297(18) 0.0380(17) -0.0083(14) 0.0277(15) -0.0087(14)
C3A 0.0214(14) 0.0203(16) 0.0436(18) -0.0035(13) 0.0242(13) -0.0041(12)
C4A 0.0170(14) 0.0205(16) 0.0295(15) 0.0006(12) 0.0132(12) -0.0016(12)
C5A 0.0194(14) 0.0175(14) 0.0215(13) 0.0004(11) 0.0117(11) -0.0016(12)
C6A 0.0201(14) 0.0306(18) 0.0190(13) -0.0068(12) 0.0093(11) -0.0084(13)
C7A 0.0254(15) 0.0368(19) 0.0186(13) -0.0054(13) 0.0123(12) -0.0103(14)
C8A 0.0177(13) 0.0190(15) 0.0207(13) -0.0026(11) 0.0090(11) -0.0022(12)
C9A 0.0169(13) 0.0149(14) 0.0229(13) 0.0009(11) 0.0107(11) 0.0009(11)
C10A 0.0193(13) 0.0170(14) 0.0212(13) -0.0011(11) 0.0136(11) -0.0021(11)
C11A 0.0217(14) 0.0258(16) 0.0183(13) 0.0015(11) 0.0119(12) -0.0006(12)
C12A 0.0174(14) 0.0275(17) 0.0172(12) -0.0011(12) 0.0057(11) -0.0024(12)
C13A 0.0160(13) 0.0171(14) 0.0213(13) -0.0003(11) 0.0089(11) 0.0002(11)
C14A 0.0216(14) 0.0273(17) 0.0193(13) -0.0015(12) 0.0136(12) -0.0026(13)
C15A 0.0174(13) 0.0226(16) 0.0226(13) 0.0016(12) 0.0102(11) -0.0019(12)
C16A 0.0239(15) 0.0296(19) 0.0419(18) 0.0049(15) 0.0217(14) 0.0041(14)
C17A 0.0206(15) 0.043(2) 0.0272(15) -0.0025(15) 0.0092(12) -0.0125(15)
C19A 0.0200(15) 0.0339(19) 0.0373(18) 0.0066(15) 0.0124(14) 0.0002(14)
C18A 0.0228(15) 0.0213(17) 0.0337(16) -0.0026(13) 0.0172(13) -0.0037(12)
C20A 0.0226(15) 0.0210(16) 0.0296(15) 0.0047(13) 0.0133(12) 0.0015(13)
Cl1 0.0432(5) 0.0489(6) 0.0489(5) 0.0025(4) 0.0253(4) -0.0033(4)
Cl2 0.0532(6) 0.0428(6) 0.0429(5) 0.0058(4) 0.0213(4) 0.0154(5)
Cl3 0.0531(6) 0.0595(7) 0.0553(6) -0.0088(5) 0.0370(5) -0.0012(5)
Cl4 0.0358(5) 0.0698(8) 0.0526(5) 0.0011(5) 0.0242(4) 0.0038(5)
Cl5 0.0481(6) 0.1225(14) 0.0561(6) 0.0278(7) 0.0322(5) -0.0109(7)
Cl6 0.0738(8) 0.0423(6) 0.0438(5) -0.0037(4) 0.0210(5) 0.0093(6)

loop_
_atom_type_symbol
_atom_type_description
_atom_type_scat_dispersion_real
_atom_type_scat_dispersion_imag
_atom_type_scat_source
C C 0.0181 0.0091 'International Tables Vol C Tables 4.2.6.8 and 6.1.1.4'
H H 0.0000 0.0000 'International Tables Vol C Tables 4.2.6.8 and 6.1.1.4'
O O 0.0492 0.0322 'International Tables Vol C Tables 4.2.6.8 and 6.1.1.4'
Cl Cl 0.3639 0.7018 'International Tables Vol C Tables 4.2.6.8 and 6.1.1.4'

loop_
_geom_angle_atom_site_label_1
_geom_angle_atom_site_label_2
_geom_angle_atom_site_label_3
_geom_angle
C3 O1 H1 109.5
C15 O2 H2 109.5
C3A O1A H1A 109.5
C15A O2A H2A 109.5
C2 C1 C10 112.3(3)
C2 C1 H1B 109.2
C10 C1 H1B 109.2
C2 C1 H1C 109.2
C10 C1 H1C 109.2
H1B C1 H1C 107.9
C3 C2 C1 111.1(3)
C3 C2 H2B 109.4
C1 C2 H2B 109.4
C3 C2 H2C 109.4
C1 C2 H2C 109.4
H2B C2 H2C 108.0
O1 C3 C2 108.7(3)
O1 C3 C4 111.1(3)
C2 C3 C4 113.6(3)
O1 C3 H3 107.7
C2 C3 H3 107.7
C4 C3 H3 107.7
C18 C4 C3 111.2(3)
C18 C4 C19 108.1(3)
C3 C4 C19 106.7(3)
C18 C4 C5 114.5(3)
C3 C4 C5 107.7(2)
C19 C4 C5 108.4(3)
C6 C5 C10 109.8(2)
C6 C5 C4 113.7(3)
C10 C5 C4 117.5(2)
C6 C5 H5 104.8
C10 C5 H5 104.8
C4 C5 H5 104.8
C7 C6 C5 109.5(3)
C7 C6 H6A 109.8
C5 C6 H6A 109.8
C7 C6 H6B 109.8
C5 C6 H6B 109.8
H6A C6 H6B 108.2
C8 C7 C6 114.0(3)
C8 C7 H7A 108.7
C6 C7 H7A 108.7
C8 C7 H7B 108.7
C6 C7 H7B 108.7
H7A C7 H7B 107.6
C14 C8 C9 119.2(3)
C14 C8 C7 118.2(3)
C9 C8 C7 122.5(3)
C11 C9 C8 117.4(3)
C11 C9 C10 120.9(3)
C8 C9 C10 121.6(3)
C9 C10 C1 111.2(2)
C9 C10 C20 106.1(2)
C1 C10 C20 108.5(3)
C9 C10 C5 108.0(2)
C1 C10 C5 108.1(2)
C20 C10 C5 115.0(3)
C12 C11 C9 122.6(3)
C12 C11 H11 118.7
C9 C11 H11 118.7
C11 C12 C13 120.4(3)
C11 C12 H12 119.8
C13 C12 H12 119.8
C14 C13 C12 116.9(3)
C14 C13 C15 119.8(3)
C12 C13 C15 123.3(3)
C13 C14 C8 123.4(3)
C13 C14 H14 118.3
C8 C14 H14 118.3
O2 C15 C17 108.1(3)
O2 C15 C16 108.4(3)
C17 C15 C16 110.6(3)
O2 C15 C13 106.1(2)
C17 C15 C13 110.5(3)
C16 C15 C13 112.8(3)
C15 C16 H16A 109.5
C15 C16 H16B 109.5
H16A C16 H16B 109.5
C15 C16 H16C 109.5
H16A C16 H16C 109.5
H16B C16 H16C 109.5
C15 C17 H17A 109.5
C15 C17 H17B 109.5
H17A C17 H17B 109.5
C15 C17 H17C 109.5
H17A C17 H17C 109.5
H17B C17 H17C 109.5
C4 C19 H19A 109.5
C4 C19 H19B 109.5
H19A C19 H19B 109.5
C4 C19 H19C 109.5
H19A C19 H19C 109.5
H19B C19 H19C 109.5
C4 C18 H18A 109.5
C4 C18 H18B 109.5
H18A C18 H18B 109.5
C4 C18 H18C 109.5
H18A C18 H18C 109.5
H18B C18 H18C 109.5
C10 C20 H20A 109.5
C10 C20 H20B 109.5
H20A C20 H20B 109.5
C10 C20 H20C 109.5
H20A C20 H20C 109.5
H20B C20 H20C 109.5
Cl2 C1S Cl1 111.5(2)
Cl2 C1S Cl3 110.7(2)
Cl1 C1S Cl3 110.1(2)
Cl2 C1S H1S 108.2
Cl1 C1S H1S 108.2
Cl3 C1S H1S 108.2
Cl5 C2S Cl6 112.1(2)
Cl5 C2S Cl4 109.6(2)
Cl6 C2S Cl4 109.2(2)
Cl5 C2S H2S 108.6
Cl6 C2S H2S 108.6
Cl4 C2S H2S 108.6
C2A C1A C10A 112.1(3)
C2A C1A H1A1 109.2
C10A C1A H1A1 109.2
C2A C1A H1A2 109.2
C10A C1A H1A2 109.2
H1A1 C1A H1A2 107.9
C3A C2A C1A 110.8(3)
C3A C2A H2A1 109.5
C1A C2A H2A1 109.5
C3A C2A H2A2 109.5
C1A C2A H2A2 109.5
H2A1 C2A H2A2 108.1
O1A C3A C2A 110.5(3)
O1A C3A C4A 110.4(3)
C2A C3A C4A 114.0(3)
O1A C3A H3A 107.2
C2A C3A H3A 107.2
C4A C3A H3A 107.2
C3A C4A C19A 107.3(3)
C3A C4A C18A 111.1(3)
C19A C4A C18A 107.7(3)
C3A C4A C5A 107.6(2)
C19A C4A C5A 109.0(3)
C18A C4A C5A 113.9(3)
C6A C5A C10A 110.0(2)
C6A C5A C4A 113.7(2)
C10A C5A C4A 117.3(2)
C6A C5A H5A 104.8
C10A C5A H5A 104.8
C4A C5A H5A 104.8
C7A C6A C5A 109.1(3)
C7A C6A H6A1 109.9
C5A C6A H6A1 109.9
C7A C6A H6A2 109.9
C5A C6A H6A2 109.9
H6A1 C6A H6A2 108.3
C8A C7A C6A 113.2(2)
C8A C7A H7A1 108.9
C6A C7A H7A1 108.9
C8A C7A H7A2 108.9
C6A C7A H7A2 108.9
H7A1 C7A H7A2 107.8
C14A C8A C9A 119.6(3)
C14A C8A C7A 117.8(3)
C9A C8A C7A 122.5(3)
C11A C9A C8A 117.4(3)
C11A C9A C10A 120.5(2)
C8A C9A C10A 122.0(2)
C20A C10A C1A 108.8(3)
C20A C10A C9A 105.6(2)
C1A C10A C9A 111.5(2)
C20A C10A C5A 115.0(3)
C1A C10A C5A 107.9(2)
C9A C10A C5A 108.0(2)
C12A C11A C9A 122.4(3)
C12A C11A H11A 118.8
C9A C11A H11A 118.8
C11A C12A C13A 120.8(3)
C11A C12A H12A 119.6
C13A C12A H12A 119.6
C12A C13A C14A 116.8(3)
C12A C13A C15A 123.3(3)
C14A C13A C15A 119.8(3)
C8A C14A C13A 122.9(3)
C8A C14A H14A 118.5
C13A C14A H14A 118.5
O2A C15A C16A 108.5(3)
O2A C15A C13A 106.4(2)
C16A C15A C13A 109.8(3)
O2A C15A C17A 108.5(3)
C16A C15A C17A 110.5(3)
C13A C15A C17A 112.9(3)
C15A C16A H16D 109.5
C15A C16A H16E 109.5
H16D C16A H16E 109.5
C15A C16A H16F 109.5
H16D C16A H16F 109.5
H16E C16A H16F 109.5
C15A C17A H17D 109.5
C15A C17A H17E 109.5
H17D C17A H17E 109.5
C15A C17A H17F 109.5
H17D C17A H17F 109.5
H17E C17A H17F 109.5
C4A C19A H19D 109.5
C4A C19A H19E 109.5
H19D C19A H19E 109.5
C4A C19A H19F 109.5
H19D C19A H19F 109.5
H19E C19A H19F 109.5
C4A C18A H18D 109.5
C4A C18A H18E 109.5
H18D C18A H18E 109.5
C4A C18A H18F 109.5
H18D C18A H18F 109.5
H18E C18A H18F 109.5
C10A C20A H20D 109.5
C10A C20A H20E 109.5
H20D C20A H20E 109.5
C10A C20A H20F 109.5
H20D C20A H20F 109.5
H20E C20A H20F 109.5

loop_
_geom_bond_atom_site_label_1
_geom_bond_atom_site_label_2
_geom_bond_distance
O1 C3 1.442(4)
O1 H1 0.8400
O2 C15 1.449(4)
O2 H2 0.8400
O1A C3A 1.438(4)
O1A H1A 0.8400
O2A C15A 1.453(4)
O2A H2A 0.8400
C1 C2 1.531(4)
C1 C10 1.544(4)
C1 H1B 0.9900
C1 H1C 0.9900
C2 C3 1.513(5)
C2 H2B 0.9900
C2 H2C 0.9900
C3 C4 1.542(4)
C3 H3 1.0000
C4 C18 1.529(5)
C4 C19 1.545(5)
C4 C5 1.560(4)
C5 C6 1.539(4)
C5 C10 1.559(4)
C5 H5 1.0000
C6 C7 1.519(5)
C6 H6A 0.9900
C6 H6B 0.9900
C7 C8 1.510(4)
C7 H7A 0.9900
C7 H7B 0.9900
C8 C14 1.397(5)
C8 C9 1.404(4)
C9 C11 1.392(4)
C9 C10 1.540(4)
C10 C20 1.547(4)
C11 C12 1.387(5)
C11 H11 0.9500
C12 C13 1.397(4)
C12 H12 0.9500
C13 C14 1.384(5)
C13 C15 1.529(4)
C14 H14 0.9500
C15 C17 1.523(5)
C15 C16 1.524(5)
C16 H16A 0.9800
C16 H16B 0.9800
C16 H16C 0.9800
C17 H17A 0.9800
C17 H17B 0.9800
C17 H17C 0.9800
C19 H19A 0.9800
C19 H19B 0.9800
C19 H19C 0.9800
C18 H18A 0.9800
C18 H18B 0.9800
C18 H18C 0.9800
C20 H20A 0.9800
C20 H20B 0.9800
C20 H20C 0.9800
C1S Cl2 1.752(4)
C1S Cl1 1.753(4)
C1S Cl3 1.760(4)
C1S H1S 1.0000
C2S Cl5 1.738(4)
C2S Cl6 1.756(5)
C2S Cl4 1.758(4)
C2S H2S 1.0000
C1A C2A 1.529(4)
C1A C10A 1.542(4)
C1A H1A1 0.9900
C1A H1A2 0.9900
C2A C3A 1.515(5)
C2A H2A1 0.9900
C2A H2A2 0.9900
C3A C4A 1.533(5)
C3A H3A 1.0000
C4A C19A 1.539(4)
C4A C18A 1.539(5)
C4A C5A 1.558(4)
C5A C6A 1.534(4)
C5A C10A 1.557(4)
C5A H5A 1.0000
C6A C7A 1.523(4)
C6A H6A1 0.9900
C6A H6A2 0.9900
C7A C8A 1.518(4)
C7A H7A1 0.9900
C7A H7A2 0.9900
C8A C14A 1.392(4)
C8A C9A 1.399(4)
C9A C11A 1.396(4)
C9A C10A 1.543(4)
C10A C20A 1.540(4)
C11A C12A 1.384(5)
C11A H11A 0.9500
C12A C13A 1.391(4)
C12A H12A 0.9500
C13A C14A 1.396(4)
C13A C15A 1.526(4)
C14A H14A 0.9500
C15A C16A 1.524(5)
C15A C17A 1.527(4)
C16A H16D 0.9800
C16A H16E 0.9800
C16A H16F 0.9800
C17A H17D 0.9800
C17A H17E 0.9800
C17A H17F 0.9800
C19A H19D 0.9800
C19A H19E 0.9800
C19A H19F 0.9800
C18A H18D 0.9800
C18A H18E 0.9800
C18A H18F 0.9800
C20A H20D 0.9800
C20A H20E 0.9800
C20A H20F 0.9800

loop_
_geom_hbond_atom_site_label_D
_geom_hbond_atom_site_label_H
_geom_hbond_atom_site_label_A
_geom_hbond_distance_DH
_geom_hbond_distance_HA
_geom_hbond_distance_DA
_geom_hbond_angle_DHA
_geom_hbond_site_symmetry_A
O1 H1 O2A 0.84 1.98 2.806(4) 166.8 .
O2 H2 O1 0.84 2.01 2.781(4) 151.7 3
O1A H1A O2A 0.84 2.72 2.790(4) 86.0 3
O2A H2A O1A 0.84 2.01 2.790(4) 154.8 3_445
C1S H1S O2 1.00 2.65 3.362(4) 128.6 4_656
C2S H2S O2A 1.00 2.30 3.296(4) 175.7 3

loop_
_geom_torsion_atom_site_label_1
_geom_torsion_atom_site_label_2
_geom_torsion_atom_site_label_3
_geom_torsion_atom_site_label_4
_geom_torsion
C10 C1 C2 C3 58.7(4)
C1 C2 C3 O1 177.0(3)
C1 C2 C3 C4 -58.7(4)
O1 C3 C4 C18 49.1(4)
C2 C3 C4 C18 -73.9(3)
O1 C3 C4 C19 -68.6(3)
C2 C3 C4 C19 168.4(3)
O1 C3 C4 C5 175.3(3)
C2 C3 C4 C5 52.2(4)
C18 C4 C5 C6 -56.1(4)
C3 C4 C5 C6 179.7(3)
C19 C4 C5 C6 64.6(4)
C18 C4 C5 C10 74.1(4)
C3 C4 C5 C10 -50.1(4)
C19 C4 C5 C10 -165.2(3)
C10 C5 C6 C7 66.5(3)
C4 C5 C6 C7 -159.5(3)
C5 C6 C7 C8 -42.5(4)
C6 C7 C8 C14 -169.0(3)
C6 C7 C8 C9 13.0(5)
C14 C8 C9 C11 -0.1(5)
C7 C8 C9 C11 177.9(3)
C14 C8 C9 C10 176.6(3)
C7 C8 C9 C10 -5.4(5)
C11 C9 C10 C1 -38.1(4)
C8 C9 C10 C1 145.3(3)
C11 C9 C10 C20 79.6(4)
C8 C9 C10 C20 -96.9(3)
C11 C9 C10 C5 -156.6(3)
C8 C9 C10 C5 26.9(4)
C2 C1 C10 C9 -171.3(3)
C2 C1 C10 C20 72.4(3)
C2 C1 C10 C5 -53.0(3)
C6 C5 C10 C9 -56.6(3)
C4 C5 C10 C9 171.4(3)
C6 C5 C10 C1 -177.0(3)
C4 C5 C10 C1 51.0(4)
C6 C5 C10 C20 61.7(3)
C4 C5 C10 C20 -70.3(3)
C8 C9 C11 C12 -0.9(5)
C10 C9 C11 C12 -177.6(3)
C9 C11 C12 C13 0.1(5)
C11 C12 C13 C14 1.7(5)
C11 C12 C13 C15 -179.6(3)
C12 C13 C14 C8 -2.7(5)
C15 C13 C14 C8 178.5(3)
C9 C8 C14 C13 1.9(5)
C7 C8 C14 C13 -176.2(3)
C14 C13 C15 O2 -40.6(4)
C12 C13 C15 O2 140.7(3)
C14 C13 C15 C17 76.3(4)
C12 C13 C15 C17 -102.4(4)
C14 C13 C15 C16 -159.2(3)
C12 C13 C15 C16 22.1(5)
C10A C1A C2A C3A 58.7(4)
C1A C2A C3A O1A 176.5(3)
C1A C2A C3A C4A -58.4(4)
O1A C3A C4A C19A -65.6(4)
C2A C3A C4A C19A 169.3(3)
O1A C3A C4A C18A 51.9(4)
C2A C3A C4A C18A -73.2(3)
O1A C3A C4A C5A 177.2(3)
C2A C3A C4A C5A 52.1(4)
C3A C4A C5A C6A 179.3(3)
C19A C4A C5A C6A 63.2(4)
C18A C4A C5A C6A -57.1(4)
C3A C4A C5A C10A -50.4(4)
C19A C4A C5A C10A -166.5(3)
C18A C4A C5A C10A 73.2(4)
C10A C5A C6A C7A 67.9(3)
C4A C5A C6A C7A -158.2(3)
C5A C6A C7A C8A -44.9(4)
C6A C7A C8A C14A -166.5(3)
C6A C7A C8A C9A 14.4(5)
C14A C8A C9A C11A 0.7(5)
C7A C8A C9A C11A 179.8(3)
C14A C8A C9A C10A 176.6(3)
C7A C8A C9A C10A -4.3(5)
C2A C1A C10A C20A 71.7(3)
C2A C1A C10A C9A -172.2(3)
C2A C1A C10A C5A -53.7(4)
C11A C9A C10A C20A 76.6(3)
C8A C9A C10A C20A -99.2(3)
C11A C9A C10A C1A -41.4(4)
C8A C9A C10A C1A 142.8(3)
C11A C9A C10A C5A -159.8(3)
C8A C9A C10A C5A 24.4(4)
C6A C5A C10A C20A 62.3(3)
C4A C5A C10A C20A -69.8(4)
C6A C5A C10A C1A -176.1(3)
C4A C5A C10A C1A 51.8(3)
C6A C5A C10A C9A -55.4(3)
C4A C5A C10A C9A 172.5(3)
C8A C9A C11A C12A -1.1(5)
C10A C9A C11A C12A -177.0(3)
C9A C11A C12A C13A 0.5(5)
C11A C12A C13A C14A 0.4(5)
C11A C12A C13A C15A 178.7(3)
C9A C8A C14A C13A 0.2(5)
C7A C8A C14A C13A -178.9(3)
C12A C13A C14A C8A -0.7(5)
C15A C13A C14A C8A -179.1(3)
C12A C13A C15A O2A 134.5(3)
C14A C13A C15A O2A -47.2(4)
C12A C13A C15A C16A -108.3(3)
C14A C13A C15A C16A 70.0(4)
C12A C13A C15A C17A 15.6(4)
C14A C13A C15A C17A -166.1(3)
